data_4118103
loop_
_publ_author_name
'Ashley M. Wright'
'Guang Wu'
'Trevor W. Hayton'

_publ_section_title
;
 Formation of N2O from a Nickel Nitrosyl: Isolation of the cis-[N2O2]2-
 Intermediate
;
_journal_name_full 'Journal of the American Chemical Society'
_journal_page_first 9930
_journal_page_last 9933
_journal_paper_doi 10.1021/ja304204q
_journal_volume 134
_journal_year 2012
_chemical_formula_sum 'C10 H8 I N3 Ni O'
_chemical_formula_weight 371.80
_chemical_name_systematic
; 
 nickel (0) nitrosyl iodide bipyridine
;
_space_group_IT_number 12
_symmetry_cell_setting monoclinic
_symmetry_space_group_name_Hall '-C 2y'
_symmetry_space_group_name_H-M 'C 1 2/m 1'
_atom_sites_solution_hydrogens geom
_atom_sites_solution_primary direct
_atom_sites_solution_secondary difmap
_audit_creation_method SHELXL-97
_cell_angle_alpha 90.00
_cell_angle_beta 112.748(4)
_cell_angle_gamma 90.00
_cell_formula_units_Z 4
_cell_length_a 13.9792(9)
_cell_length_b 11.8611(8)
_cell_length_c 7.7282(5)
_cell_measurement_temperature 100(2)
_cell_volume 1181.73(14)
_computing_structure_refinement 'SHELXL-97 (Sheldrick, 2008)'
_computing_structure_solution 'SHELXS-97 (Sheldrick, 2008)'
_diffrn_ambient_temperature 100(2)
_diffrn_measured_fraction_theta_full 0.995
_diffrn_measured_fraction_theta_max 0.995
_diffrn_radiation_monochromator graphite
_diffrn_radiation_source 'fine-focus sealed tube'
_diffrn_radiation_type MoK\a
_diffrn_radiation_wavelength 0.71073
_diffrn_reflns_av_R_equivalents 0.0257
_diffrn_reflns_av_sigmaI/netI 0.0258
_diffrn_reflns_limit_h_max 19
_diffrn_reflns_limit_h_min -19
_diffrn_reflns_limit_k_max 16
_diffrn_reflns_limit_k_min -16
_diffrn_reflns_limit_l_max 9
_diffrn_reflns_limit_l_min -11
_diffrn_reflns_number 5461
_diffrn_reflns_theta_full 30.57
_diffrn_reflns_theta_max 30.57
_diffrn_reflns_theta_min 2.33
_exptl_absorpt_coefficient_mu 4.235
_exptl_absorpt_correction_T_max 0.7461
_exptl_absorpt_correction_T_min 0.6466
_exptl_absorpt_correction_type multi-scan
_exptl_absorpt_process_details sadabs
_exptl_crystal_colour green
_exptl_crystal_density_diffrn 2.090
_exptl_crystal_description rod
_exptl_crystal_F_000 712
_exptl_crystal_size_max 0.25
_exptl_crystal_size_mid 0.20
_exptl_crystal_size_min 0.18
_refine_diff_density_max 0.848
_refine_diff_density_min -0.608
_refine_diff_density_rms 0.103
_refine_ls_extinction_method none
_refine_ls_goodness_of_fit_ref 1.041
_refine_ls_hydrogen_treatment constr
_refine_ls_matrix_type full
_refine_ls_number_parameters 79
_refine_ls_number_reflns 1883
_refine_ls_number_restraints 0
_refine_ls_restrained_S_all 1.041
_refine_ls_R_factor_all 0.0252
_refine_ls_R_factor_gt 0.0199
_refine_ls_shift/su_max 0.002
_refine_ls_shift/su_mean 0.000
_refine_ls_structure_factor_coef Fsqd
_refine_ls_weighting_details 'calc w=1/[\s^2^(Fo^2^)+(0.0235P)^2^+0.3828P] where P=(Fo^2^+2Fc^2^)/3'
_refine_ls_weighting_scheme calc
_refine_ls_wR_factor_gt 0.0442
_refine_ls_wR_factor_ref 0.0456
_reflns_number_gt 1699
_reflns_number_total 1883
_reflns_threshold_expression >2sigma(I)
_cod_data_source_file ja304204q_si_001_1.cif
_cod_data_source_block NiNOIbipy
_cod_original_cell_volume 1181.73(13)
_cod_database_code 4118103

loop_
_symmetry_equiv_pos_as_xyz
'x, y, z'
'-x, y, -z'
'x+1/2, y+1/2, z'
'-x+1/2, y+1/2, -z'
'-x, -y, -z'
'x, -y, z'
'-x+1/2, -y+1/2, -z'
'x+1/2, -y+1/2, z'

loop_
_atom_site_label
_atom_site_type_symbol
_atom_site_fract_x
_atom_site_fract_y
_atom_site_fract_z
_atom_site_U_iso_or_equiv
_atom_site_adp_type
_atom_site_occupancy
_atom_site_symmetry_multiplicity
_atom_site_calc_flag
_atom_site_refinement_flags
I1 I 0.691827(13) 0.5000 0.67176(2) 0.01445(5) Uani 1 2 d S
Ni Ni 0.80683(3) 0.5000 0.47562(5) 0.01552(8) Uani 1 2 d S
N2 N 0.91643(13) 0.60917(13) 0.6259(2) 0.0156(3) Uani 1 1 d .
N1 N 0.7242(2) 0.5000 0.2542(4) 0.0206(5) Uani 1 2 d S
O1 O 0.6526(2) 0.5000 0.1147(3) 0.0328(5) Uani 1 2 d S
C2 C 1.08434(16) 0.62743(16) 0.8751(3) 0.0168(3) Uani 1 1 d .
H2 H 1.1441 0.5928 0.9655 0.020 Uiso 1 1 calc R
C1 C 1.00318(14) 0.56235(15) 0.7547(2) 0.0137(3) Uani 1 1 d .
C5 C 0.91036(16) 0.72206(17) 0.6139(3) 0.0201(4) Uani 1 1 d .
H5 H 0.8499 0.7552 0.5231 0.024 Uiso 1 1 calc R
C3 C 1.07644(16) 0.74424(16) 0.8607(3) 0.0201(4) Uani 1 1 d .
H3 H 1.1310 0.7906 0.9411 0.024 Uiso 1 1 calc R
C4 C 0.98826(17) 0.79239(17) 0.7280(3) 0.0216(4) Uani 1 1 d .
H4 H 0.9814 0.8720 0.7156 0.026 Uiso 1 1 calc R

loop_
_atom_site_aniso_label
_atom_site_aniso_U_11
_atom_site_aniso_U_22
_atom_site_aniso_U_33
_atom_site_aniso_U_23
_atom_site_aniso_U_13
_atom_site_aniso_U_12
I1 0.01303(8) 0.01606(8) 0.01524(8) 0.000 0.00654(6) 0.000
Ni 0.01367(17) 0.01904(16) 0.01452(16) 0.000 0.00619(13) 0.000
N2 0.0132(7) 0.0167(7) 0.0191(7) 0.0027(6) 0.0088(6) 0.0003(6)
N1 0.0242(13) 0.0204(11) 0.0214(12) 0.000 0.0133(11) 0.000
O1 0.0358(14) 0.0412(14) 0.0185(10) 0.000 0.0074(10) 0.000
C2 0.0160(9) 0.0179(8) 0.0175(8) -0.0002(7) 0.0077(7) -0.0009(7)
C1 0.0152(8) 0.0144(8) 0.0149(8) 0.0013(6) 0.0095(7) 0.0004(6)
C5 0.0171(9) 0.0188(8) 0.0264(10) 0.0074(7) 0.0108(8) 0.0018(7)
C3 0.0206(10) 0.0190(8) 0.0234(9) -0.0020(8) 0.0115(8) -0.0044(8)
C4 0.0233(10) 0.0152(8) 0.0312(10) 0.0024(8) 0.0160(9) -0.0008(7)

loop_
_atom_type_symbol
_atom_type_description
_atom_type_scat_dispersion_real
_atom_type_scat_dispersion_imag
_atom_type_scat_source
C C 0.0033 0.0016 'International Tables Vol C Tables 4.2.6.8 and 6.1.1.4'
H H 0.0000 0.0000 'International Tables Vol C Tables 4.2.6.8 and 6.1.1.4'
N N 0.0061 0.0033 'International Tables Vol C Tables 4.2.6.8 and 6.1.1.4'
O O 0.0106 0.0060 'International Tables Vol C Tables 4.2.6.8 and 6.1.1.4'
Ni Ni 0.3393 1.1124 'International Tables Vol C Tables 4.2.6.8 and 6.1.1.4'
I I -0.4742 1.8119 'International Tables Vol C Tables 4.2.6.8 and 6.1.1.4'

loop_
_geom_angle_atom_site_label_1
_geom_angle_atom_site_label_2
_geom_angle_atom_site_label_3
_geom_angle
_geom_angle_site_symmetry_1
_geom_angle_site_symmetry_3
N1 Ni N2 132.30(6) . .
N1 Ni N2 132.30(6) . 6_565
N2 Ni N2 80.74(9) . 6_565
N1 Ni I1 105.12(9) . .
N2 Ni I1 99.74(5) . .
N2 Ni I1 99.74(5) 6_565 .
C5 N2 C1 118.29(17) . .
C5 N2 Ni 126.31(14) . .
C1 N2 Ni 115.37(12) . .
O1 N1 Ni 167.0(2) . .
C1 C2 C3 118.72(18) . .
N2 C1 C2 122.08(17) . .
N2 C1 C1 114.19(10) . 6_565
C2 C1 C1 123.73(11) . 6_565
N2 C5 C4 122.96(19) . .
C4 C3 C2 119.35(19) . .
C5 C4 C3 118.59(18) . .

loop_
_geom_bond_atom_site_label_1
_geom_bond_atom_site_label_2
_geom_bond_distance
_geom_bond_site_symmetry_2
I1 Ni 2.6013(4) .
Ni N1 1.653(3) .
Ni N2 1.9992(17) .
Ni N2 1.9992(17) 6_565
N2 C5 1.343(2) .
N2 C1 1.355(2) .
N1 O1 1.153(4) .
C2 C1 1.390(3) .
C2 C3 1.391(3) .
C1 C1 1.479(4) 6_565
C5 C4 1.384(3) .
C3 C4 1.386(3) .
